data_7057608
loop_
_publ_author_name
'Priante-Flores, Armando'
'Salazar-Pereda, Ver\'onica'
'Rheingold, Arnold L.'
'Mendoza-Espinosa, Daniel'

_publ_section_title
;
 Synthesis and characterization of a gold(i) bis(triazolylidene) complex
 featuring a large [(TpMe2)2K] anion
;
_journal_issue 19
_journal_name_full 'New Journal of Chemistry'
_journal_page_first 15533
_journal_paper_doi 10.1039/C8NJ03318H
_journal_volume 42
_journal_year 2018
_chemical_formula_moiety 'C18 H19 Au I N3'
_chemical_formula_sum 'C18 H19 Au I N3'
_chemical_formula_weight 601.23
_space_group_crystal_system monoclinic
_space_group_IT_number 14
_space_group_name_Hall '-P 2ybc'
_space_group_name_H-M_alt 'P 1 21/c 1'
_symmetry_space_group_name_Hall '-P 2ybc'
_symmetry_space_group_name_H-M 'P 1 21/c 1'
_atom_sites_solution_hydrogens geom
_atom_sites_solution_primary dual
_audit_creation_date 2017-12-04
_audit_creation_method
;
Olex2 1.2
(compiled 2017.08.10 svn.r3458 for OlexSys, GUI svn.r5381)
;
_audit_update_record
;
2018-07-25 deposited with the CCDC.
2018-07-27 downloaded from the CCDC.
;
_cell_angle_alpha 90
_cell_angle_beta 94.0600(10)
_cell_angle_gamma 90
_cell_formula_units_Z 4
_cell_length_a 9.62530(10)
_cell_length_b 11.0961(2)
_cell_length_c 17.7617(2)
_cell_measurement_reflns_used 10057
_cell_measurement_temperature 293(2)
_cell_measurement_theta_max 77.2970
_cell_measurement_theta_min 3.9330
_cell_volume 1892.25(4)
_computing_cell_refinement
;
CrysAlisPro, Agilent Technologies,
Version 1.171.37.35 (release 13-08-2014 CrysAlis171 .NET)
(compiled Aug 13 2014,18:06:01)
;
_computing_data_collection
;
CrysAlisPro, Agilent Technologies,
Version 1.171.37.35 (release 13-08-2014 CrysAlis171 .NET)
(compiled Aug 13 2014,18:06:01)
;
_computing_data_reduction
;
CrysAlisPro, Agilent Technologies,
Version 1.171.37.35 (release 13-08-2014 CrysAlis171 .NET)
(compiled Aug 13 2014,18:06:01)
;
_computing_molecular_graphics 'Olex2 (Dolomanov et al., 2009)'
_computing_publication_material 'Olex2 (Dolomanov et al., 2009)'
_computing_structure_refinement 'ShelXL (Sheldrick, 2015)'
_computing_structure_solution 'ShelXT (Sheldrick, 2015)'
_diffrn_ambient_temperature 293(2)
_diffrn_detector 'CCD plate'
_diffrn_detector_area_resol_mean 10.3659
_diffrn_detector_type Atlas
_diffrn_measured_fraction_theta_full 1.000
_diffrn_measured_fraction_theta_max 0.996
_diffrn_measurement_details
;
#__ type_ start__ end____ width___ exp.time_
  1 omega -117.00  -18.00   1.0000    3.5000
omega____ theta____ kappa____ phi______ frames
    -      -42.4824  -38.0000 -150.0000 99

#__ type_ start__ end____ width___ exp.time_
  2 omega  -50.00   32.00   1.0000    3.5000
omega____ theta____ kappa____ phi______ frames
    -      -42.4824   38.0000    0.0000 82

#__ type_ start__ end____ width___ exp.time_
  3 omega  -50.00   32.00   1.0000    3.5000
omega____ theta____ kappa____ phi______ frames
    -      -42.4824   38.0000   30.0000 82

#__ type_ start__ end____ width___ exp.time_
  4 omega   18.00   99.00   1.0000    3.5000
omega____ theta____ kappa____ phi______ frames
    -       42.4824 -125.0000  -30.0000 81

#__ type_ start__ end____ width___ exp.time_
  5 omega   41.00   98.00   1.0000   14.0000
omega____ theta____ kappa____ phi______ frames
    -      114.0000  -45.0000   30.0000 57

#__ type_ start__ end____ width___ exp.time_
  6 omega   38.00   91.00   1.0000   14.0000
omega____ theta____ kappa____ phi______ frames
    -      114.0000  -30.0000   90.0000 53

#__ type_ start__ end____ width___ exp.time_
  7 omega   38.00   91.00   1.0000   14.0000
omega____ theta____ kappa____ phi______ frames
    -      114.0000  -30.0000 -150.0000 53

#__ type_ start__ end____ width___ exp.time_
  8 omega   31.00  109.00   1.0000   14.0000
omega____ theta____ kappa____ phi______ frames
    -      114.0000  -94.0000   60.0000 78

#__ type_ start__ end____ width___ exp.time_
  9 omega   31.00  109.00   1.0000   14.0000
omega____ theta____ kappa____ phi______ frames
    -      114.0000  -94.0000  120.0000 78

#__ type_ start__ end____ width___ exp.time_
 10 omega   31.00  109.00   1.0000   14.0000
omega____ theta____ kappa____ phi______ frames
    -      114.0000  -94.0000   30.0000 78

#__ type_ start__ end____ width___ exp.time_
 11 omega   41.00  121.00   1.0000   14.0000
omega____ theta____ kappa____ phi______ frames
    -      114.0000 -125.0000  150.0000 80

#__ type_ start__ end____ width___ exp.time_
 12 omega   32.00  167.00   1.0000   14.0000
omega____ theta____ kappa____ phi______ frames
    -      114.0000  -15.0000   90.0000 135

#__ type_ start__ end____ width___ exp.time_
 13 omega   88.00  178.00   1.0000   14.0000
omega____ theta____ kappa____ phi______ frames
    -      114.0000   45.0000  -90.0000 90

#__ type_ start__ end____ width___ exp.time_
 14 omega   41.00   98.00   1.0000   14.0000
omega____ theta____ kappa____ phi______ frames
    -      114.0000  -45.0000  150.0000 57

#__ type_ start__ end____ width___ exp.time_
 15 omega   38.00   91.00   1.0000   14.0000
omega____ theta____ kappa____ phi______ frames
    -      114.0000  -30.0000  -90.0000 53

#__ type_ start__ end____ width___ exp.time_
 16 omega -115.00  -14.00   1.0000    3.5000
omega____ theta____ kappa____ phi______ frames
    -      -42.4824  -57.0000   90.0000 101

#__ type_ start__ end____ width___ exp.time_
 17 omega -119.00  -10.00   1.0000    3.5000
omega____ theta____ kappa____ phi______ frames
    -      -42.4824  -77.0000    0.0000 109

#__ type_ start__ end____ width___ exp.time_
 18 omega   -4.00   83.00   1.0000    3.5000
omega____ theta____ kappa____ phi______ frames
    -       42.4824  -99.0000  120.0000 87

#__ type_ start__ end____ width___ exp.time_
 19 omega   86.00  178.00   1.0000   14.0000
omega____ theta____ kappa____ phi______ frames
    -      114.0000   30.0000  120.0000 92

#__ type_ start__ end____ width___ exp.time_
 20 omega   31.00  109.00   1.0000   14.0000
omega____ theta____ kappa____ phi______ frames
    -      114.0000  -94.0000 -180.0000 78

#__ type_ start__ end____ width___ exp.time_
 21 omega   61.00  178.00   1.0000   14.0000
omega____ theta____ kappa____ phi______ frames
    -      114.0000   15.0000   30.0000 117

#__ type_ start__ end____ width___ exp.time_
 22 omega   31.00  109.00   1.0000   14.0000
omega____ theta____ kappa____ phi______ frames
    -      114.0000  -94.0000  -90.0000 78

#__ type_ start__ end____ width___ exp.time_
 23 omega   81.00  178.00   1.0000   14.0000
omega____ theta____ kappa____ phi______ frames
    -      114.0000   77.0000   30.0000 97

#__ type_ start__ end____ width___ exp.time_
 24 omega   88.00  178.00   1.0000   14.0000
omega____ theta____ kappa____ phi______ frames
    -      114.0000   45.0000  -60.0000 90

#__ type_ start__ end____ width___ exp.time_
 25 omega   85.00  178.00   1.0000   14.0000
omega____ theta____ kappa____ phi______ frames
    -      114.0000   61.0000    0.0000 93

#__ type_ start__ end____ width___ exp.time_
 26 omega   85.00  178.00   1.0000   14.0000
omega____ theta____ kappa____ phi______ frames
    -      114.0000   61.0000 -150.0000 93

#__ type_ start__ end____ width___ exp.time_
 27 omega   61.00  178.00   1.0000   14.0000
omega____ theta____ kappa____ phi______ frames
    -      114.0000   15.0000 -150.0000 117

#__ type_ start__ end____ width___ exp.time_
 28 omega -119.00  -10.00   1.0000    3.5000
omega____ theta____ kappa____ phi______ frames
    -      -42.4824  -77.0000  -90.0000 109

#__ type_ start__ end____ width___ exp.time_
 29 omega -115.00  -65.00   1.0000    3.5000
omega____ theta____ kappa____ phi______ frames
    -      -42.4824 -138.0000   89.0000 50

#__ type_ start__ end____ width___ exp.time_
 30 omega -119.00  -10.00   1.0000    3.5000
omega____ theta____ kappa____ phi______ frames
    -      -42.4824  -77.0000 -150.0000 109

#__ type_ start__ end____ width___ exp.time_
 31 omega   85.00  167.00   1.0000   14.0000
omega____ theta____ kappa____ phi______ frames
    -      114.0000   61.0000  120.0000 82

#__ type_ start__ end____ width___ exp.time_
 32 omega   85.00  178.00   1.0000   14.0000
omega____ theta____ kappa____ phi______ frames
    -      114.0000   61.0000 -180.0000 93

#__ type_ start__ end____ width___ exp.time_
 33 omega   31.00  109.00   1.0000   14.0000
omega____ theta____ kappa____ phi______ frames
    -      114.0000  -94.0000  -30.0000 78
;
_diffrn_measurement_device 'four-circle diffractometer'
_diffrn_measurement_device_type 'Xcalibur, Atlas, Gemini'
_diffrn_measurement_method '\w scans'
_diffrn_orient_matrix_UB_11 0.1414567000
_diffrn_orient_matrix_UB_12 0.0242534000
_diffrn_orient_matrix_UB_13 0.0434364000
_diffrn_orient_matrix_UB_31 -0.0299879000
_diffrn_orient_matrix_UB_32 0.1363960000
_diffrn_orient_matrix_UB_33 -0.0024703000
_diffrn_radiation_monochromator graphite
_diffrn_radiation_probe x-ray
_diffrn_radiation_type CuK\a
_diffrn_radiation_wavelength 1.54184
_diffrn_reflns_av_R_equivalents 0.0607
_diffrn_reflns_av_unetI/netI 0.0290
_diffrn_reflns_Laue_measured_fraction_full 1.000
_diffrn_reflns_Laue_measured_fraction_max 0.996
_diffrn_reflns_limit_h_max 12
_diffrn_reflns_limit_h_min -12
_diffrn_reflns_limit_k_max 13
_diffrn_reflns_limit_k_min -12
_diffrn_reflns_limit_l_max 22
_diffrn_reflns_limit_l_min -22
_diffrn_reflns_number 31955
_diffrn_reflns_point_group_measured_fraction_full 1.000
_diffrn_reflns_point_group_measured_fraction_max 0.996
_diffrn_reflns_theta_full 67.684
_diffrn_reflns_theta_max 77.483
_diffrn_reflns_theta_min 4.605
_diffrn_source 'Enhance (Cu) X-ray Source'
_exptl_absorpt_coefficient_mu 27.428
_exptl_absorpt_correction_T_max 1.00000
_exptl_absorpt_correction_T_min 0.16870
_exptl_absorpt_correction_type multi-scan
_exptl_absorpt_process_details
;
CrysAlisPro, Agilent Technologies,
Version 1.171.37.35 (release 13-08-2014 CrysAlis171 .NET)
(compiled Aug 13 2014,18:06:01)
Empirical absorption correction using spherical harmonics,
 implemented in SCALE3 ABSPACK scaling algorithm.
;
_exptl_crystal_colour Colorless
_exptl_crystal_density_diffrn 2.110
_exptl_crystal_F_000 1120
_exptl_crystal_size_max 0.11
_exptl_crystal_size_mid 0.08
_exptl_crystal_size_min 0.04
_refine_diff_density_max 1.288
_refine_diff_density_min -1.123
_refine_diff_density_rms 0.138
_refine_ls_extinction_method none
_refine_ls_goodness_of_fit_ref 1.040
_refine_ls_hydrogen_treatment constr
_refine_ls_matrix_type full
_refine_ls_number_parameters 212
_refine_ls_number_reflns 4003
_refine_ls_number_restraints 0
_refine_ls_restrained_S_all 1.040
_refine_ls_R_factor_all 0.0391
_refine_ls_R_factor_gt 0.0318
_refine_ls_shift/su_max 0.002
_refine_ls_shift/su_mean 0.000
_refine_ls_structure_factor_coef Fsqd
_refine_ls_weighting_details 'w=1/[\s^2^(Fo^2^)+(0.0510P)^2^+1.3420P] where P=(Fo^2^+2Fc^2^)/3'
_refine_ls_weighting_scheme calc
_refine_ls_wR_factor_gt 0.0813
_refine_ls_wR_factor_ref 0.0871
_reflns_Friedel_coverage 0.000
_reflns_number_gt 3424
_reflns_number_total 4003
_reflns_threshold_expression 'I > 2\s(I)'
_cod_data_source_file c8nj03318h2.cif
_cod_data_source_block dme-25
_cod_depositor_comments 'Adding full bibliography for 7057608--7057610.cif.'
_cod_database_code 7057608
_shelxl_version_number 2014/6
_chemical_oxdiff_formula 'C12 H26 N6 Au I'
_shelx_space_group_comment
;
The symmetry employed for this shelxl refinement is uniquely defined
by the following loop, which should always be used as a source of
symmetry information in preference to the above space-group names.
They are only intended as comments.
;
_reflns_odcompleteness_completeness 99.98
_reflns_odcompleteness_iscentric 1
_reflns_odcompleteness_theta 74.33
_olex2_refinement_description
;
1. Fixed Uiso
 At 1.2 times of:
  All C(H) groups
 At 1.5 times of:
  All C(H,H,H) groups
2.a Aromatic/amide H refined with riding coordinates:
 C21(H21), C11(H11), C17(H17), C19(H19), C20(H20), C18(H18), C9(H9)
2.b Idealised Me refined as rotating group:
 C6(H6A,H6B,H6C), C13(H13A,H13B,H13C), C14(H14A,H14B,H14C), C15(H15A,H15B,H15C)
;
_olex2_date_sample_data_collection 2017-12-01
_olex2_submission_special_instructions 'No special instructions were received'

loop_
_space_group_symop_operation_xyz
'x, y, z'
'-x, y+1/2, -z+1/2'
'-x, -y, -z'
'x, -y-1/2, z-1/2'

loop_
_atom_site_label
_atom_site_type_symbol
_atom_site_fract_x
_atom_site_fract_y
_atom_site_fract_z
_atom_site_U_iso_or_equiv
_atom_site_adp_type
_atom_site_occupancy
_atom_site_site_symmetry_order
_atom_site_calc_flag
_atom_site_refinement_flags_posn
Au1 Au 0.58947(2) 0.67898(2) 0.53140(2) 0.03794(9) Uani 1 1 d .
I1 I 0.71864(4) 0.67316(4) 0.66206(2) 0.05477(12) Uani 1 1 d .
N3 N 0.4141(4) 0.6562(4) 0.3098(2) 0.0384(9) Uani 1 1 d .
N2 N 0.3086(4) 0.7076(4) 0.3413(2) 0.0380(9) Uani 1 1 d .
C5 C 0.4875(5) 0.6810(5) 0.4275(3) 0.0346(10) Uani 1 1 d .
N1 N 0.3569(4) 0.7217(4) 0.4130(2) 0.0336(8) Uani 1 1 d .
C4 C 0.5281(5) 0.6388(5) 0.3593(2) 0.0354(9) Uani 1 1 d .
C16 C 0.6639(5) 0.5951(5) 0.3386(2) 0.0395(10) Uani 1 1 d .
C21 C 0.7787(6) 0.6687(6) 0.3578(3) 0.0489(13) Uani 1 1 d .
H21 H 0.7670 0.7419 0.3820 0.059 Uiso 1 1 calc R
C6 C 0.3978(6) 0.6272(6) 0.2298(3) 0.0490(13) Uani 1 1 d .
H6A H 0.3723 0.5439 0.2237 0.074 Uiso 1 1 calc GR
H6B H 0.4841 0.6415 0.2073 0.074 Uiso 1 1 calc GR
H6C H 0.3262 0.6770 0.2057 0.074 Uiso 1 1 calc GR
C7 C 0.2739(5) 0.7882(5) 0.4629(3) 0.0371(10) Uani 1 1 d .
C12 C 0.1868(5) 0.7266(6) 0.5084(3) 0.0445(12) Uani 1 1 d .
C11 C 0.1150(6) 0.7962(7) 0.5588(3) 0.0543(16) Uani 1 1 d .
H11 H 0.0540 0.7579 0.5895 0.065 Uiso 1 1 calc R
C13 C 0.1724(8) 0.5923(7) 0.5041(4) 0.0615(16) Uani 1 1 d .
H13A H 0.1494 0.5687 0.4527 0.092 Uiso 1 1 calc GR
H13B H 0.0998 0.5667 0.5349 0.092 Uiso 1 1 calc GR
H13C H 0.2587 0.5553 0.5219 0.092 Uiso 1 1 calc GR
C17 C 0.6804(6) 0.4874(7) 0.3026(3) 0.0534(14) Uani 1 1 d .
H17 H 0.6037 0.4389 0.2894 0.064 Uiso 1 1 calc R
C10 C 0.1316(6) 0.9201(7) 0.5647(3) 0.0553(16) Uani 1 1 d .
C14 C 0.3870(7) 0.9766(6) 0.4145(3) 0.0548(14) Uani 1 1 d .
H14A H 0.4737 0.9339 0.4142 0.082 Uiso 1 1 calc GR
H14B H 0.4042 1.0574 0.4320 0.082 Uiso 1 1 calc GR
H14C H 0.3430 0.9787 0.3643 0.082 Uiso 1 1 calc GR
C15 C 0.0546(8) 0.9914(9) 0.6205(4) 0.079(3) Uani 1 1 d .
H15A H -0.0253 0.9466 0.6340 0.118 Uiso 1 1 calc GR
H15B H 0.0249 1.0668 0.5983 0.118 Uiso 1 1 calc GR
H15C H 0.1150 1.0062 0.6649 0.118 Uiso 1 1 calc GR
C8 C 0.2929(5) 0.9134(6) 0.4663(3) 0.0430(11) Uani 1 1 d .
C19 C 0.9265(6) 0.5237(9) 0.3051(3) 0.070(2) Uani 1 1 d .
H19 H 1.0151 0.4990 0.2941 0.084 Uiso 1 1 calc R
C20 C 0.9091(6) 0.6322(8) 0.3404(4) 0.0609(17) Uani 1 1 d .
H20 H 0.9858 0.6811 0.3527 0.073 Uiso 1 1 calc R
C18 C 0.8134(8) 0.4515(8) 0.2860(4) 0.070(2) Uani 1 1 d .
H18 H 0.8259 0.3783 0.2619 0.084 Uiso 1 1 calc R
C9 C 0.2204(6) 0.9762(6) 0.5183(3) 0.0532(14) Uani 1 1 d .
H9 H 0.2320 1.0592 0.5219 0.064 Uiso 1 1 calc R

loop_
_atom_site_aniso_label
_atom_site_aniso_U_11
_atom_site_aniso_U_22
_atom_site_aniso_U_33
_atom_site_aniso_U_23
_atom_site_aniso_U_13
_atom_site_aniso_U_12
Au1 0.03806(12) 0.04949(15) 0.02582(11) -0.00218(7) -0.00093(7) 0.00766(8)
I1 0.0580(2) 0.0698(3) 0.03445(18) -0.00338(15) -0.01147(14) 0.01124(18)
N3 0.0383(19) 0.051(3) 0.0254(18) 0.0004(16) 0.0020(15) 0.0011(18)
N2 0.0329(18) 0.053(3) 0.0276(18) -0.0021(17) 0.0018(14) 0.0015(18)
C5 0.034(2) 0.041(3) 0.030(2) 0.0033(18) 0.0078(17) 0.0064(19)
N1 0.0276(16) 0.048(2) 0.0246(16) 0.0003(16) 0.0001(13) 0.0060(16)
C4 0.038(2) 0.046(3) 0.0224(18) -0.0011(18) 0.0042(16) 0.001(2)
C16 0.040(2) 0.052(3) 0.0261(19) 0.002(2) 0.0039(16) 0.006(2)
C21 0.041(3) 0.062(4) 0.043(3) 0.005(2) 0.000(2) 0.001(2)
C6 0.050(3) 0.073(4) 0.023(2) -0.002(2) -0.0026(18) 0.002(3)
C7 0.035(2) 0.050(3) 0.0271(19) 0.0001(19) 0.0036(16) 0.007(2)
C12 0.037(2) 0.065(4) 0.032(2) 0.007(2) 0.0047(18) -0.001(2)
C11 0.038(2) 0.094(5) 0.032(2) 0.008(3) 0.0093(19) -0.001(3)
C13 0.071(4) 0.068(4) 0.046(3) 0.014(3) 0.005(3) -0.011(3)
C17 0.053(3) 0.070(4) 0.038(3) -0.013(3) 0.003(2) 0.010(3)
C10 0.045(3) 0.084(5) 0.037(2) -0.012(3) 0.000(2) 0.017(3)
C14 0.060(3) 0.058(4) 0.048(3) 0.002(3) 0.014(2) -0.004(3)
C15 0.068(4) 0.119(7) 0.050(3) -0.027(4) 0.014(3) 0.027(4)
C8 0.045(2) 0.053(3) 0.031(2) 0.001(2) 0.0042(18) 0.003(2)
C19 0.045(3) 0.121(7) 0.045(3) 0.012(4) 0.015(2) 0.025(4)
C20 0.038(3) 0.090(5) 0.055(3) 0.016(3) 0.007(2) 0.003(3)
C18 0.073(4) 0.095(6) 0.043(3) -0.013(3) 0.012(3) 0.032(4)
C9 0.051(3) 0.059(4) 0.050(3) -0.009(3) 0.002(2) 0.014(3)

loop_
_atom_type_symbol
_atom_type_description
_atom_type_scat_dispersion_real
_atom_type_scat_dispersion_imag
_atom_type_scat_source
C C 0.0181 0.0091 'International Tables Vol C Tables 4.2.6.8 and 6.1.1.4'
H H 0.0000 0.0000 'International Tables Vol C Tables 4.2.6.8 and 6.1.1.4'
Au Au -4.4197 7.2980 'International Tables Vol C Tables 4.2.6.8 and 6.1.1.4'
I I -0.3257 6.8362 'International Tables Vol C Tables 4.2.6.8 and 6.1.1.4'
N N 0.0311 0.0180 'International Tables Vol C Tables 4.2.6.8 and 6.1.1.4'

loop_
_geom_angle_atom_site_label_1
_geom_angle_atom_site_label_2
_geom_angle_atom_site_label_3
_geom_angle
C5 Au1 I1 179.17(14)
N2 N3 C4 113.1(4)
N2 N3 C6 118.4(4)
C4 N3 C6 128.5(4)
N3 N2 N1 103.3(4)
N1 C5 Au1 124.4(3)
N1 C5 C4 105.3(4)
C4 C5 Au1 130.2(4)
N2 N1 C5 113.7(4)
N2 N1 C7 118.6(4)
C5 N1 C7 127.3(4)
N3 C4 C5 104.6(4)
N3 C4 C16 125.0(4)
C5 C4 C16 130.2(4)
C21 C16 C4 116.7(5)
C17 C16 C4 122.7(5)
C17 C16 C21 120.5(5)
C16 C21 H21 120.3
C20 C21 C16 119.5(7)
C20 C21 H21 120.3
N3 C6 H6A 109.5
N3 C6 H6B 109.5
N3 C6 H6C 109.5
H6A C6 H6B 109.5
H6A C6 H6C 109.5
H6B C6 H6C 109.5
C12 C7 N1 119.5(5)
C12 C7 C8 123.1(5)
C8 C7 N1 117.3(4)
C7 C12 C11 116.6(6)
C7 C12 C13 121.3(5)
C11 C12 C13 122.1(5)
C12 C11 H11 118.9
C10 C11 C12 122.3(5)
C10 C11 H11 118.9
C12 C13 H13A 109.5
C12 C13 H13B 109.5
C12 C13 H13C 109.5
H13A C13 H13B 109.5
H13A C13 H13C 109.5
H13B C13 H13C 109.5
C16 C17 H17 120.4
C16 C17 C18 119.1(7)
C18 C17 H17 120.4
C11 C10 C15 120.7(7)
C9 C10 C11 118.4(5)
C9 C10 C15 120.9(7)
H14A C14 H14B 109.5
H14A C14 H14C 109.5
H14B C14 H14C 109.5
C8 C14 H14A 109.5
C8 C14 H14B 109.5
C8 C14 H14C 109.5
C10 C15 H15A 109.5
C10 C15 H15B 109.5
C10 C15 H15C 109.5
H15A C15 H15B 109.5
H15A C15 H15C 109.5
H15B C15 H15C 109.5
C7 C8 C14 121.1(5)
C9 C8 C7 117.2(5)
C9 C8 C14 121.7(6)
C20 C19 H19 119.9
C20 C19 C18 120.2(6)
C18 C19 H19 119.9
C21 C20 H20 119.9
C19 C20 C21 120.3(7)
C19 C20 H20 119.9
C17 C18 H18 119.8
C19 C18 C17 120.4(7)
C19 C18 H18 119.8
C10 C9 C8 122.4(7)
C10 C9 H9 118.8
C8 C9 H9 118.8

loop_
_geom_bond_atom_site_label_1
_geom_bond_atom_site_label_2
_geom_bond_distance
Au1 I1 2.5549(4)
Au1 C5 2.028(5)
N3 N2 1.323(6)
N3 C4 1.371(6)
N3 C6 1.454(6)
N2 N1 1.333(5)
C5 N1 1.344(6)
C5 C4 1.381(6)
N1 C7 1.438(6)
C4 C16 1.465(7)
C16 C21 1.397(8)
C16 C17 1.371(9)
C21 H21 0.9300
C21 C20 1.375(8)
C6 H6A 0.9600
C6 H6B 0.9600
C6 H6C 0.9600
C7 C12 1.385(7)
C7 C8 1.402(8)
C12 C11 1.402(9)
C12 C13 1.499(10)
C11 H11 0.9300
C11 C10 1.388(11)
C13 H13A 0.9600
C13 H13B 0.9600
C13 H13C 0.9600
C17 H17 0.9300
C17 C18 1.393(9)
C10 C15 1.504(8)
C10 C9 1.378(10)
C14 H14A 0.9600
C14 H14B 0.9600
C14 H14C 0.9600
C14 C8 1.510(8)
C15 H15A 0.9600
C15 H15B 0.9600
C15 H15C 0.9600
C8 C9 1.384(8)
C19 H19 0.9300
C19 C20 1.373(12)
C19 C18 1.374(12)
C20 H20 0.9300
C18 H18 0.9300
C9 H9 0.9300
